data_8102022
loop_
_publ_author_name
'Le Bras, G.'
'Bekaert, A.'
'Viossat, B.'
'Peyrat, J.-F.'
'Alami, M.'
'Brion, J. D.'
'Lemoine, P.'

_publ_section_title
;
Crystal structure of cyclonovobiocin, C~44~H~42~N~2~O~12~
;
_journal_issue 3
_journal_name_full 'Zeitschrift f\"ur Kristallographie - New Crystal Structures'
_journal_page_first 381
_journal_page_last 382
_journal_volume 221
_journal_year 2006
_chemical_formula_sum 'C44 H42 N2 O12'
_chemical_formula_weight 790.80
_space_group_IT_number 14
_symmetry_cell_setting monoclinic
_symmetry_space_group_name_Hall '-P 2ybc'
_symmetry_space_group_name_H-M 'P 1 21/c 1'
_atom_sites_solution_hydrogens geom
_atom_sites_solution_primary direct
_atom_sites_solution_secondary difmap
_cell_angle_alpha 90.000(5)
_cell_angle_beta 99.818(5)
_cell_angle_gamma 90.000(5)
_cell_formula_units_Z 2
_cell_length_a 5.437(5)
_cell_length_b 32.564(5)
_cell_length_c 10.922(5)
_cell_measurement_reflns_used 6287
_cell_measurement_temperature 293(2)
_cell_measurement_theta_max 27.48
_cell_measurement_theta_min 0.41
_cell_volume 1905(2)
_computing_cell_refinement 'HKL Scalepack (Otwinowski & Minor 1997)'
_computing_data_collection 'Collect (Bruker AXS BV, 1997-2004)'
_computing_data_reduction 'HKL Denzo and Scalepack (Otwinowski & Minor 1997)'
_computing_molecular_graphics 'CAMERON(Watkin et al., 1996) [6]'
_computing_publication_material 'WinGX - V. 1.63.02 (Farrugia, 1999)[7)'
_computing_structure_refinement 'SHELXL-97 (Sheldrick, 1997) [5]'
_computing_structure_solution 'SIR92(Altomare et al., 1994) [4]'
_diffrn_ambient_temperature 293(2)
_diffrn_detector_area_resol_mean 9
_diffrn_measured_fraction_theta_full 0.972
_diffrn_measured_fraction_theta_max 0.972
_diffrn_measurement_device '95mm CCD camera on \k-goniostat'
_diffrn_measurement_device_type 'Nonius KappaCCD'
_diffrn_measurement_method CCD
_diffrn_radiation_monochromator 'horizontally mounted graphite crystal'
_diffrn_radiation_source 'fine-focus sealed tube'
_diffrn_radiation_type MoK\a
_diffrn_radiation_wavelength 0.71073
_diffrn_reflns_av_R_equivalents 0.0314
_diffrn_reflns_av_sigmaI/netI 0.0321
_diffrn_reflns_limit_h_max 6
_diffrn_reflns_limit_h_min -6
_diffrn_reflns_limit_k_max 40
_diffrn_reflns_limit_k_min -40
_diffrn_reflns_limit_l_max 13
_diffrn_reflns_limit_l_min -13
_diffrn_reflns_number 11738
_diffrn_reflns_theta_full 26.54
_diffrn_reflns_theta_max 26.54
_diffrn_reflns_theta_min 1.99
_diffrn_standards_decay_% none
_exptl_absorpt_coefficient_mu 0.101
_exptl_absorpt_correction_type none
_exptl_crystal_colour colorless
_exptl_crystal_density_diffrn 1.378
_exptl_crystal_density_method 'not measured'
_exptl_crystal_description parallelepipedic
_exptl_crystal_F_000 832
_exptl_crystal_size_max 0.35
_exptl_crystal_size_mid 0.30
_exptl_crystal_size_min 0.20
_refine_diff_density_max 0.296
_refine_diff_density_min -0.210
_refine_diff_density_rms 0.043
_refine_ls_extinction_method none
_refine_ls_goodness_of_fit_ref 1.213
_refine_ls_hydrogen_treatment mixed
_refine_ls_matrix_type full
_refine_ls_number_parameters 263
_refine_ls_number_reflns 3855
_refine_ls_number_restraints 0
_refine_ls_restrained_S_all 1.213
_refine_ls_R_factor_all 0.0767
_refine_ls_R_factor_gt 0.0518
_refine_ls_shift/su_max 0.000
_refine_ls_shift/su_mean 0.000
_refine_ls_structure_factor_coef Fsqd
_refine_ls_weighting_details 'calc w=1/[\s^2^(Fo^2^)+(0.1000P)^2^+0.0000P] where P=(Fo^2^+2Fc^2^)/3'
_refine_ls_weighting_scheme calc
_refine_ls_wR_factor_gt 0.1537
_refine_ls_wR_factor_ref 0.1738
_reflns_number_gt 2756
_reflns_number_total 3855
_reflns_threshold_expression >2sigma(I)
_cod_data_source_file 1267-1839.cff
_cod_data_source_block ab99
_cod_original_sg_symbol_H-M P12(1)/c1
_cod_database_code 8102022

loop_
_symmetry_equiv_pos_as_xyz
'x, y, z'
'-x, y+1/2, -z+1/2'
'-x, -y, -z'
'x, -y-1/2, z-1/2'

loop_
_atom_site_label
_atom_site_type_symbol
_atom_site_fract_x
_atom_site_fract_y
_atom_site_fract_z
_atom_site_U_iso_or_equiv
_atom_site_adp_type
_atom_site_occupancy
_atom_site_symmetry_multiplicity
_atom_site_Wyckoff_symbol
_atom_site_calc_flag
_atom_site_refinement_flags
_atom_site_disorder_assembly
_atom_site_disorder_group
O1 O 0.8496(2) 0.19082(4) 0.76563(13) 0.0599(4) Uani 1 4 e d . . .
H1 H 0.7278 0.1864 0.7117 0.072 Uiso 1 4 e calc R . .
C2 C 0.8370(3) 0.22963(6) 0.80956(17) 0.0475(5) Uani 1 4 e d . . .
C3 C 0.6369(3) 0.25573(5) 0.76485(13) 0.0561(5) Uani 1 4 e d . . .
H3 H 0.5081 0.2466 0.7038 0.067 Uiso 1 4 e calc R . .
C4 C 0.6310(3) 0.29484(5) 0.81116(13) 0.0542(5) Uani 1 4 e d R . .
H4 H 0.4971 0.3120 0.7815 0.065 Uiso 1 4 e calc R . .
C5 C 0.8227(3) 0.30918(6) 0.90176(16) 0.0440(4) Uani 1 4 e d . . .
C6 C 1.0192(3) 0.28229(6) 0.94417(16) 0.0416(4) Uani 1 4 e d . . .
C7 C 1.0304(3) 0.24220(6) 0.90183(16) 0.0443(4) Uani 1 4 e d . . .
C8 C 1.2395(4) 0.21341(6) 0.9535(2) 0.0610(6) Uani 1 4 e d . . .
H8A H 1.2151 0.1875 0.9113 0.091 Uiso 1 4 e calc R . .
H8B H 1.2406 0.2094 1.0407 0.091 Uiso 1 4 e calc R . .
H8C H 1.3960 0.2250 0.9415 0.091 Uiso 1 4 e calc R . .
O9 O 1.2153(2) 0.29509(4) 1.03292(11) 0.0478(4) Uani 1 4 e d . . .
C10 C 1.2319(3) 0.33427(6) 1.07654(16) 0.0454(5) Uani 1 4 e d . . .
O11 O 1.4179(2) 0.34311(4) 1.15212(13) 0.0583(4) Uani 1 4 e d . . .
C12 C 1.0358(3) 0.36275(5) 1.03302(16) 0.0442(4) Uani 1 4 e d . . .
C13 C 0.8311(3) 0.35040(6) 0.95011(16) 0.0447(5) Uani 1 4 e d . . .
O14 O 0.6392(3) 0.37427(5) 0.90533(13) 0.0606(4) Uani 1 4 e d . . .
N15 N 1.0890(3) 0.40214(5) 1.08465(15) 0.0546(5) Uani 1 4 e d . . .
H15 H 1.2440 0.4062 1.1141 0.066 Uiso 1 4 e calc R . .
C16 C 0.9405(4) 0.43428(6) 1.09587(17) 0.0482(5) Uani 1 4 e d . . .
O17 O 0.7160(3) 0.43405(5) 1.04881(18) 0.0812(6) Uani 1 4 e d . . .
C18 C 1.0512(3) 0.46918(5) 1.17195(16) 0.0442(4) Uani 1 4 e d . . .
C19 C 1.2886(4) 0.46770(6) 1.24592(18) 0.0520(5) Uani 1 4 e d . . .
H19 H 1.3903 0.4450 1.2415 0.062 Uiso 1 4 e calc R . .
C20 C 1.3723(3) 0.49930(6) 1.32445(19) 0.0513(5) Uani 1 4 e d . . .
H20 H 1.5293 0.4978 1.3738 0.062 Uiso 1 4 e calc R . .
C21 C 1.2229(3) 0.53372(6) 1.33075(17) 0.0453(4) Uani 1 4 e d . . .
C22 C 0.9909(3) 0.53710(5) 1.25441(17) 0.0448(4) Uani 1 4 e d . . .
C23 C 0.9084(3) 0.50435(6) 1.17708(17) 0.0475(5) Uani 1 4 e d . . .
H23 H 0.7522 0.5060 1.1270 0.057 Uiso 1 4 e calc R . .
C24 C 0.8362(4) 0.57523(6) 1.2593(2) 0.0555(5) Uani 1 4 e d . . .
H24A H 0.6982 0.5691 1.3021 0.067 Uiso 1 4 e calc R . .
H24B H 0.7672 0.5837 1.1754 0.067 Uiso 1 4 e calc R . .
C25 C 0.9886(4) 0.61006(6) 1.3255(2) 0.0602(6) Uani 1 4 e d . . .
H25A H 0.8766 0.6311 1.3464 0.072 Uiso 1 4 e calc R . .
H25B H 1.0898 0.6222 1.2699 0.072 Uiso 1 4 e calc R . .
C26 C 1.1578(3) 0.59597(6) 1.44338(19) 0.0505(5) Uani 1 4 e d . . .
O27 O 1.3210(2) 0.56329(4) 1.41281(14) 0.0562(4) Uani 1 4 e d . . .
C28 C 1.3345(5) 0.63016(8) 1.4937(3) 0.0839(8) Uani 1 4 e d . . .
H28A H 1.4377 0.6213 1.5693 0.126 Uiso 1 4 e calc R . .
H28B H 1.2402 0.6539 1.5101 0.126 Uiso 1 4 e calc R . .
H28C H 1.4379 0.6370 1.4336 0.126 Uiso 1 4 e calc R . .
C29 C 1.0156(5) 0.57935(9) 1.5398(2) 0.0809(8) Uani 1 4 e d . . .
H29A H 1.1312 0.5709 1.6119 0.121 Uiso 1 4 e calc R . .
H29B H 0.9170 0.5562 1.5062 0.121 Uiso 1 4 e calc R . .
H29C H 0.9081 0.6004 1.5627 0.121 Uiso 1 4 e calc R . .
H14 H 0.673(6) 0.3982(10) 0.961(3) 0.120(11) Uiso 1 4 e d . . .

loop_
_atom_site_aniso_label
_atom_site_aniso_U_11
_atom_site_aniso_U_22
_atom_site_aniso_U_33
_atom_site_aniso_U_23
_atom_site_aniso_U_13
_atom_site_aniso_U_12
O1 0.0569(8) 0.0476(8) 0.0690(9) -0.0115(7) -0.0066(7) -0.0051(6)
C2 0.0499(11) 0.0419(11) 0.0490(10) -0.0002(8) 0.0033(8) -0.0061(8)
C3 0.0520(11) 0.0553(13) 0.0539(12) 0.0010(9) -0.0112(9) -0.0059(9)
C4 0.0484(11) 0.0523(12) 0.0561(12) 0.0014(9) -0.0083(9) 0.0045(9)
C5 0.0429(9) 0.0461(11) 0.0406(9) 0.0048(8) 0.0009(8) 0.0035(8)
C6 0.0403(9) 0.0410(10) 0.0402(9) 0.0019(7) -0.0029(7) -0.0020(7)
C7 0.0415(10) 0.0396(10) 0.0494(10) 0.0023(8) 0.0011(8) -0.0017(8)
C8 0.0557(12) 0.0459(12) 0.0742(14) -0.0025(10) -0.0092(10) 0.0051(9)
O9 0.0451(7) 0.0392(7) 0.0525(8) -0.0045(5) -0.0100(6) 0.0045(5)
C10 0.0481(11) 0.0398(10) 0.0446(10) -0.0006(8) -0.0027(8) 0.0035(8)
O11 0.0528(8) 0.0450(8) 0.0674(9) -0.0073(7) -0.0176(7) 0.0072(6)
C12 0.0483(10) 0.0397(10) 0.0421(9) 0.0001(8) 0.0005(8) 0.0077(8)
C13 0.0450(10) 0.0458(11) 0.0405(9) 0.0052(8) -0.0011(8) 0.0087(8)
O14 0.0547(8) 0.0579(10) 0.0610(9) -0.0045(7) -0.0136(7) 0.0199(7)
N15 0.0508(10) 0.0450(10) 0.0623(10) -0.0107(7) -0.0063(8) 0.0098(7)
C16 0.0485(11) 0.0451(11) 0.0507(11) 0.0013(8) 0.0074(9) 0.0080(8)
O17 0.0499(9) 0.0665(10) 0.1192(14) -0.0338(10) -0.0084(9) 0.0132(7)
C18 0.0453(10) 0.0391(10) 0.0490(10) 0.0008(8) 0.0101(8) 0.0055(8)
C19 0.0445(10) 0.0439(11) 0.0678(12) -0.0019(9) 0.0101(9) 0.0104(8)
C20 0.0362(9) 0.0496(12) 0.0666(12) -0.0057(9) 0.0047(9) 0.0062(8)
C21 0.0402(9) 0.0422(10) 0.0552(10) -0.0017(8) 0.0131(8) 0.0011(8)
C22 0.0425(10) 0.0386(10) 0.0541(10) 0.0040(8) 0.0106(8) 0.0058(8)
C23 0.0430(10) 0.0467(11) 0.0519(11) 0.0018(8) 0.0056(8) 0.0070(8)
C24 0.0514(11) 0.0462(11) 0.0668(13) -0.0012(9) 0.0039(10) 0.0130(9)
C25 0.0666(13) 0.0453(12) 0.0712(14) 0.0019(10) 0.0186(11) 0.0089(10)
C26 0.0446(10) 0.0456(11) 0.0638(12) -0.0057(9) 0.0168(9) 0.0054(8)
O27 0.0405(7) 0.0495(8) 0.0780(10) -0.0165(7) 0.0081(6) 0.0031(6)
C28 0.0686(15) 0.0653(16) 0.117(2) -0.0282(15) 0.0118(15) 0.0019(12)
C29 0.0730(15) 0.100(2) 0.0759(16) 0.0117(14) 0.0307(14) 0.0117(14)

loop_
_atom_type_symbol
_atom_type_description
_atom_type_scat_dispersion_real
_atom_type_scat_dispersion_imag
_atom_type_scat_source
C C 0.0033 0.0016 'International Tables Vol C Tables 4.2.6.8 and 6.1.1.4'
O O 0.0106 0.0060 'International Tables Vol C Tables 4.2.6.8 and 6.1.1.4'
N N 0.0061 0.0033 'International Tables Vol C Tables 4.2.6.8 and 6.1.1.4'
H H 0.0000 0.0000 'International Tables Vol C Tables 4.2.6.8 and 6.1.1.4'

loop_
_geom_angle_atom_site_label_1
_geom_angle_atom_site_label_2
_geom_angle_atom_site_label_3
_geom_angle
_geom_angle_site_symmetry_1
_geom_angle_site_symmetry_3
_geom_angle_publ_flag
O1 C2 C7 116.96(16) . . ?
O1 C2 C3 121.62(15) . . ?
C7 C2 C3 121.42(17) . . ?
C4 C3 C2 119.98(9) . . ?
C3 C4 C5 120.82(10) . . ?
C4 C5 C6 117.61(17) . . ?
C4 C5 C13 123.19(16) . . ?
C6 C5 C13 119.17(16) . . ?
O9 C6 C7 116.48(15) . . ?
O9 C6 C5 119.99(16) . . ?
C7 C6 C5 123.54(16) . . ?
C6 C7 C2 116.59(16) . . ?
C6 C7 C8 122.19(16) . . ?
C2 C7 C8 121.21(18) . . ?
C10 O9 C6 121.85(14) . . ?
O11 C10 O9 117.03(16) . . ?
O11 C10 C12 123.61(18) . . ?
O9 C10 C12 119.37(16) . . ?
C13 C12 N15 128.26(16) . . ?
C13 C12 C10 120.28(17) . . ?
N15 C12 C10 111.46(16) . . ?
O14 C13 C12 124.83(18) . . ?
O14 C13 C5 115.92(16) . . ?
C12 C13 C5 119.19(16) . . ?
C16 N15 C12 131.36(17) . . ?
O17 C16 N15 121.50(19) . . ?
O17 C16 C18 121.08(17) . . ?
N15 C16 C18 117.34(18) . . ?
C23 C18 C19 118.09(17) . . ?
C23 C18 C16 118.73(17) . . ?
C19 C18 C16 123.05(17) . . ?
C20 C19 C18 120.72(17) . . ?
C19 C20 C21 120.16(17) . . ?
O27 C21 C22 123.47(17) . . ?
O27 C21 C20 115.82(17) . . ?
C22 C21 C20 120.69(17) . . ?
C23 C22 C21 118.02(17) . . ?
C23 C22 C24 122.08(17) . . ?
C21 C22 C24 119.89(17) . . ?
C22 C23 C18 122.22(17) . . ?
C22 C24 C25 111.79(17) . . ?
C24 C25 C26 112.41(17) . . ?
O27 C26 C29 107.57(17) . . ?
O27 C26 C28 104.27(17) . . ?
C29 C26 C28 112.3(2) . . ?
O27 C26 C25 109.26(16) . . ?
C29 C26 C25 113.03(19) . . ?
C28 C26 C25 109.9(2) . . ?
C21 O27 C26 118.75(15) . . ?

loop_
_geom_bond_atom_site_label_1
_geom_bond_atom_site_label_2
_geom_bond_distance
_geom_bond_site_symmetry_2
_geom_bond_publ_flag
O1 C2 1.358(2) . ?
C2 C7 1.388(3) . ?
C2 C3 1.401(2) . ?
C3 C4 1.3729 . ?
C4 C5 1.390(2) . ?
C5 C6 1.398(3) . ?
C5 C13 1.440(3) . ?
C6 O9 1.377(2) . ?
C6 C7 1.390(3) . ?
C7 C8 1.507(3) . ?
O9 C10 1.359(2) . ?
C10 O11 1.226(2) . ?
C10 C12 1.432(3) . ?
C12 C13 1.370(3) . ?
C12 N15 1.411(2) . ?
C13 O14 1.326(2) . ?
N15 C16 1.340(2) . ?
C16 O17 1.241(3) . ?
C16 C18 1.474(3) . ?
C18 C23 1.390(3) . ?
C18 C19 1.402(3) . ?
C19 C20 1.367(3) . ?
C20 C21 1.393(3) . ?
C21 O27 1.361(2) . ?
C21 C22 1.393(3) . ?
C22 C23 1.387(3) . ?
C22 C24 1.506(3) . ?
C24 C25 1.514(3) . ?
C25 C26 1.520(3) . ?
C26 O27 1.460(2) . ?
C26 C29 1.509(3) . ?
C26 C28 1.512(3) . ?

loop_
_geom_hbond_atom_site_label_D
_geom_hbond_atom_site_label_H
_geom_hbond_atom_site_label_A
_geom_hbond_distance_DH
_geom_hbond_distance_HA
_geom_hbond_distance_DA
_geom_hbond_angle_DHA
_geom_hbond_site_symmetry_A
O14 H14 O17 0.99(3) 1.50(3) 2.489(2) 178(3) .
O1 H1 O11 0.82 1.95 2.697(2) 150.5 4_465

loop_
_geom_torsion_atom_site_label_1
_geom_torsion_atom_site_label_2
_geom_torsion_atom_site_label_3
_geom_torsion_atom_site_label_4
_geom_torsion
_geom_torsion_site_symmetry_1
_geom_torsion_site_symmetry_2
_geom_torsion_site_symmetry_3
_geom_torsion_site_symmetry_4
_geom_torsion_publ_flag
C12 N15 C16 C18 171.05(18) . . . . ?
C10 C12 N15 C16 -160.86(19) . . . . ?
C19 C18 C16 N15 -9.4(3) . . . . ?
C19 C18 C16 O17 167.5(2) . . . . ?
C13 C12 N15 C16 20.1(3) . . . . ?
C23 C18 C16 N15 174.75(17) . . . . ?
C23 C18 C16 O17 -8.3(3) . . . . ?
